data_1513180
loop_
_publ_author_name
'Fei Yuan'
'Qiao-E Zhu'
'Huai-Ming Hu'
'Juan Xie'
'Bing Xu'
'Chun-Mei Yuan'
'Meng-Lin Yang'
'Fa-Xin Dong'
'Gang-Lin Xue'

_publ_section_title
;
 Three novel coordination polymers based on bifunctionalized ligand
 4'-carboxy-4,2':6',4'-terpyridine
;
_journal_name_full
;
Inorganica Chimica Acta
;
_journal_page_first 117
_journal_page_last 123
_journal_paper_doi 10.1016/j.ica.2012.11.030
_journal_volume 397
_journal_year 2013
_chemical_formula_sum 'C20 H12 N3 O4 Zn'
_chemical_formula_weight 423.70
_space_group_IT_number 2
_symmetry_cell_setting triclinic
_symmetry_space_group_name_Hall '-P 1'
_symmetry_space_group_name_H-M 'P -1'
_atom_sites_solution_hydrogens geom
_atom_sites_solution_primary direct
_atom_sites_solution_secondary difmap
_cell_angle_alpha 82.189(9)
_cell_angle_beta 80.792(9)
_cell_angle_gamma 73.980(9)
_cell_formula_units_Z 2
_cell_length_a 7.769(4)
_cell_length_b 9.854(5)
_cell_length_c 11.197(6)
_cell_measurement_reflns_used 1365
_cell_measurement_temperature 296(2)
_cell_measurement_theta_max 24.75
_cell_measurement_theta_min 2.71
_cell_volume 809.5(7)
_computing_cell_refinement 'Bruker SAINT'
_computing_data_collection 'Bruker APEX2'
_computing_data_reduction 'Bruker SAINT'
_computing_molecular_graphics 'Bruker SHELXTL'
_computing_publication_material 'Bruker SHELXTL'
_computing_structure_refinement 'SHELXL-97 (Sheldrick, 2008)'
_computing_structure_solution 'SHELXS-97 (Sheldrick, 2008)'
_diffrn_ambient_temperature 296(2)
_diffrn_measured_fraction_theta_full 0.992
_diffrn_measured_fraction_theta_max 0.992
_diffrn_measurement_device_type 'Bruker APEX-II CCD'
_diffrn_measurement_method '\f and \w scans'
_diffrn_radiation_monochromator graphite
_diffrn_radiation_source 'fine-focus sealed tube'
_diffrn_radiation_type MoK\a
_diffrn_radiation_wavelength 0.71073
_diffrn_reflns_av_R_equivalents 0.0227
_diffrn_reflns_av_sigmaI/netI 0.0505
_diffrn_reflns_limit_h_max 8
_diffrn_reflns_limit_h_min -9
_diffrn_reflns_limit_k_max 10
_diffrn_reflns_limit_k_min -11
_diffrn_reflns_limit_l_max 11
_diffrn_reflns_limit_l_min -13
_diffrn_reflns_number 4117
_diffrn_reflns_theta_full 25.03
_diffrn_reflns_theta_max 25.03
_diffrn_reflns_theta_min 2.16
_exptl_absorpt_coefficient_mu 1.553
_exptl_absorpt_correction_T_max 0.856
_exptl_absorpt_correction_T_min 0.734
_exptl_absorpt_correction_type multi-scan
_exptl_absorpt_process_details sadabs
_exptl_crystal_colour yellow
_exptl_crystal_density_diffrn 1.738
_exptl_crystal_density_method 'not measured'
_exptl_crystal_description block
_exptl_crystal_F_000 430
_exptl_crystal_size_max 0.28
_exptl_crystal_size_mid 0.18
_exptl_crystal_size_min 0.12
_refine_diff_density_max 0.644
_refine_diff_density_min -0.450
_refine_diff_density_rms 0.078
_refine_ls_extinction_method none
_refine_ls_goodness_of_fit_ref 1.027
_refine_ls_hydrogen_treatment constr
_refine_ls_matrix_type full
_refine_ls_number_parameters 253
_refine_ls_number_reflns 2845
_refine_ls_number_restraints 0
_refine_ls_restrained_S_all 1.027
_refine_ls_R_factor_all 0.0512
_refine_ls_R_factor_gt 0.0434
_refine_ls_shift/su_max 0.001
_refine_ls_shift/su_mean 0.000
_refine_ls_structure_factor_coef Fsqd
_refine_ls_weighting_details 'calc w=1/[\s^2^(Fo^2^)+(0.0384P)^2^+1.0146P] where P=(Fo^2^+2Fc^2^)/3'
_refine_ls_weighting_scheme calc
_refine_ls_wR_factor_gt 0.0940
_refine_ls_wR_factor_ref 0.0985
_reflns_number_gt 2472
_reflns_number_total 2845
_reflns_threshold_expression >2sigma(I)
_cod_data_source_file ICA-2013-397-117-123-2.cif
_cod_data_source_block nw0785_0m
_cod_original_sg_symbol_H-M P-1
_cod_database_code 1513180

loop_
_symmetry_equiv_pos_as_xyz
'x, y, z'
'-x, -y, -z'

loop_
_atom_site_label
_atom_site_type_symbol
_atom_site_fract_x
_atom_site_fract_y
_atom_site_fract_z
_atom_site_U_iso_or_equiv
_atom_site_adp_type
_atom_site_occupancy
_atom_site_symmetry_multiplicity
_atom_site_calc_flag
_atom_site_refinement_flags
Zn1 Zn 0.25293(6) 0.58720(4) 0.94871(4) 0.02686(16) Uani 1 1 d .
N1 N 0.1503(4) 0.6464(3) 0.1161(3) 0.0293(7) Uani 1 1 d .
N2 N -0.1702(4) 0.9186(3) 0.4627(3) 0.0269(7) Uani 1 1 d .
N3 N -0.6329(5) 1.3762(4) 0.5246(4) 0.0477(9) Uani 1 1 d .
O1 O 0.1404(4) 0.6142(3) 0.8012(2) 0.0397(7) Uani 1 1 d .
O2 O 0.0425(5) 0.8269(3) 0.8628(3) 0.0538(9) Uani 1 1 d .
O3 O 0.3246(4) 0.3795(3) 0.9638(3) 0.0433(8) Uani 1 1 d .
O4 O 0.5344(4) 0.3346(3) 1.0872(2) 0.0356(7) Uani 1 1 d .
C1 C 0.1638(6) 0.5591(4) 0.2160(4) 0.0366(10) Uani 1 1 d .
H1 H 0.2156 0.4631 0.2080 0.044 Uiso 1 1 calc R
C2 C 0.1065(5) 0.6001(4) 0.3317(3) 0.0359(10) Uani 1 1 d .
H2 H 0.1238 0.5340 0.3992 0.043 Uiso 1 1 calc R
C3 C 0.0229(5) 0.7409(4) 0.3455(3) 0.0256(8) Uani 1 1 d .
C4 C 0.0056(5) 0.8327(4) 0.2406(3) 0.0295(9) Uani 1 1 d .
H4 H -0.0508 0.9285 0.2458 0.035 Uiso 1 1 calc R
C5 C 0.0700(5) 0.7842(4) 0.1307(3) 0.0316(9) Uani 1 1 d .
H5 H 0.0585 0.8488 0.0619 0.038 Uiso 1 1 calc R
C6 C -0.0438(5) 0.7961(4) 0.4651(3) 0.0254(8) Uani 1 1 d .
C7 C 0.0271(5) 0.7296(4) 0.5711(3) 0.0265(8) Uani 1 1 d .
H7 H 0.1140 0.6431 0.5710 0.032 Uiso 1 1 calc R
C8 C -0.0356(5) 0.7958(4) 0.6757(3) 0.0274(8) Uani 1 1 d .
C9 C -0.1701(5) 0.9205(4) 0.6738(3) 0.0281(8) Uani 1 1 d .
H9 H -0.2164 0.9646 0.7446 0.034 Uiso 1 1 calc R
C10 C -0.2355(5) 0.9792(4) 0.5657(3) 0.0263(8) Uani 1 1 d .
C11 C -0.5864(6) 1.3190(5) 0.6323(4) 0.0480(12) Uani 1 1 d .
H11 H -0.6432 1.3671 0.6998 0.058 Uiso 1 1 calc R
C12 C -0.4585(6) 1.1923(5) 0.6504(4) 0.0415(10) Uani 1 1 d .
H12 H -0.4287 1.1584 0.7281 0.050 Uiso 1 1 calc R
C13 C -0.3751(5) 1.1163(4) 0.5534(3) 0.0296(9) Uani 1 1 d .
C14 C -0.4218(5) 1.1761(4) 0.4409(4) 0.0344(9) Uani 1 1 d .
H14 H -0.3686 1.1301 0.3718 0.041 Uiso 1 1 calc R
C15 C -0.5479(6) 1.3044(5) 0.4319(4) 0.0457(11) Uani 1 1 d .
H15 H -0.5755 1.3437 0.3547 0.055 Uiso 1 1 calc R
C16 C 0.0520(5) 0.7428(4) 0.7894(3) 0.0311(9) Uani 1 1 d .
C17 C 0.4431(5) 0.2968(4) 1.0210(3) 0.0302(9) Uani 1 1 d .
C18 C 0.4726(5) 0.1423(4) 1.0117(3) 0.0262(8) Uani 1 1 d .
C19 C 0.6066(5) 0.0436(4) 1.0660(4) 0.0352(9) Uani 1 1 d .
H19 H 0.6785 0.0724 1.1111 0.042 Uiso 1 1 calc R
C20 C 0.6344(5) -0.0984(4) 1.0535(4) 0.0343(9) Uani 1 1 d .
H20 H 0.7263 -0.1650 1.0894 0.041 Uiso 1 1 calc R

loop_
_atom_site_aniso_label
_atom_site_aniso_U_11
_atom_site_aniso_U_22
_atom_site_aniso_U_33
_atom_site_aniso_U_23
_atom_site_aniso_U_13
_atom_site_aniso_U_12
Zn1 0.0369(3) 0.0199(2) 0.0225(2) -0.00354(16) -0.01003(18) -0.00126(18)
N1 0.0331(18) 0.0334(19) 0.0212(17) -0.0006(14) -0.0088(14) -0.0063(15)
N2 0.0281(17) 0.0267(17) 0.0239(17) -0.0029(13) -0.0051(13) -0.0026(14)
N3 0.045(2) 0.038(2) 0.051(2) -0.0022(18) -0.0093(19) 0.0032(18)
O1 0.0553(18) 0.0301(16) 0.0336(16) 0.0018(12) -0.0249(14) -0.0023(14)
O2 0.079(2) 0.0473(19) 0.0308(17) -0.0112(14) -0.0247(16) 0.0044(17)
O3 0.062(2) 0.0156(14) 0.0528(19) -0.0002(13) -0.0282(16) -0.0009(14)
O4 0.0450(16) 0.0287(15) 0.0363(16) -0.0089(12) -0.0071(13) -0.0108(13)
C1 0.045(2) 0.028(2) 0.031(2) -0.0028(17) -0.0084(19) 0.0020(19)
C2 0.046(2) 0.030(2) 0.024(2) 0.0005(17) -0.0042(18) 0.0005(19)
C3 0.0272(19) 0.027(2) 0.0221(19) -0.0023(15) -0.0081(15) -0.0041(16)
C4 0.036(2) 0.023(2) 0.026(2) -0.0029(16) -0.0090(17) -0.0009(17)
C5 0.043(2) 0.025(2) 0.023(2) -0.0007(16) -0.0098(17) -0.0018(18)
C6 0.0244(19) 0.026(2) 0.026(2) -0.0045(15) -0.0049(15) -0.0048(16)
C7 0.028(2) 0.025(2) 0.025(2) 0.0003(15) -0.0064(16) -0.0048(16)
C8 0.031(2) 0.031(2) 0.0211(19) 0.0007(16) -0.0064(16) -0.0083(17)
C9 0.031(2) 0.027(2) 0.025(2) -0.0062(16) -0.0040(16) -0.0039(17)
C10 0.0281(19) 0.027(2) 0.025(2) -0.0025(15) -0.0056(16) -0.0070(16)
C11 0.045(3) 0.047(3) 0.046(3) -0.017(2) -0.005(2) 0.003(2)
C12 0.041(2) 0.046(3) 0.030(2) -0.0102(19) -0.0081(19) 0.006(2)
C13 0.0257(19) 0.030(2) 0.032(2) -0.0031(17) -0.0054(16) -0.0057(17)
C14 0.033(2) 0.036(2) 0.030(2) -0.0027(17) -0.0067(17) 0.0010(18)
C15 0.045(3) 0.044(3) 0.039(3) 0.004(2) -0.011(2) 0.003(2)
C16 0.038(2) 0.034(2) 0.020(2) 0.0041(17) -0.0081(17) -0.0083(19)
C17 0.038(2) 0.023(2) 0.028(2) -0.0040(16) -0.0013(18) -0.0066(18)
C18 0.030(2) 0.0198(19) 0.027(2) -0.0023(15) -0.0010(16) -0.0043(16)
C19 0.039(2) 0.024(2) 0.046(3) -0.0054(18) -0.0175(19) -0.0065(18)
C20 0.032(2) 0.018(2) 0.052(3) -0.0010(18) -0.0190(19) 0.0004(17)

loop_
_atom_type_symbol
_atom_type_description
_atom_type_scat_dispersion_real
_atom_type_scat_dispersion_imag
_atom_type_scat_source
C C 0.0033 0.0016 'International Tables Vol C Tables 4.2.6.8 and 6.1.1.4'
H H 0.0000 0.0000 'International Tables Vol C Tables 4.2.6.8 and 6.1.1.4'
N N 0.0061 0.0033 'International Tables Vol C Tables 4.2.6.8 and 6.1.1.4'
O O 0.0106 0.0060 'International Tables Vol C Tables 4.2.6.8 and 6.1.1.4'
Zn Zn 0.2839 1.4301 'International Tables Vol C Tables 4.2.6.8 and 6.1.1.4'

loop_
_geom_angle_atom_site_label_1
_geom_angle_atom_site_label_2
_geom_angle_atom_site_label_3
_geom_angle
_geom_angle_site_symmetry_1
_geom_angle_site_symmetry_3
O1 Zn1 O3 97.24(11) . .
O1 Zn1 O4 108.39(12) . 2_667
O3 Zn1 O4 111.25(12) . 2_667
O1 Zn1 N1 130.81(13) . 1_556
O3 Zn1 N1 106.90(13) . 1_556
O4 Zn1 N1 101.82(12) 2_667 1_556
C1 N1 C5 116.3(3) . .
C1 N1 Zn1 123.8(3) . 1_554
C5 N1 Zn1 119.8(2) . 1_554
C6 N2 C10 119.2(3) . .
C15 N3 C11 115.8(4) . .
C16 O1 Zn1 106.8(2) . .
C17 O3 Zn1 128.8(3) . .
C17 O4 Zn1 132.9(3) . 2_667
N1 C1 C2 124.4(4) . .
N1 C1 H1 117.8 . .
C2 C1 H1 117.8 . .
C1 C2 C3 118.8(4) . .
C1 C2 H2 120.6 . .
C3 C2 H2 120.6 . .
C2 C3 C4 116.9(3) . .
C2 C3 C6 123.3(3) . .
C4 C3 C6 119.8(3) . .
C5 C4 C3 120.4(4) . .
C5 C4 H4 119.8 . .
C3 C4 H4 119.8 . .
N1 C5 C4 123.1(3) . .
N1 C5 H5 118.4 . .
C4 C5 H5 118.5 . .
N2 C6 C7 122.5(3) . .
N2 C6 C3 114.7(3) . .
C7 C6 C3 122.7(3) . .
C8 C7 C6 117.8(3) . .
C8 C7 H7 121.1 . .
C6 C7 H7 121.1 . .
C7 C8 C9 119.6(3) . .
C7 C8 C16 121.2(3) . .
C9 C8 C16 118.9(3) . .
C8 C9 C10 119.3(3) . .
C8 C9 H9 120.3 . .
C10 C9 H9 120.3 . .
N2 C10 C9 121.5(3) . .
N2 C10 C13 115.1(3) . .
C9 C10 C13 123.3(3) . .
N3 C11 C12 123.8(4) . .
N3 C11 H11 118.1 . .
C12 C11 H11 118.1 . .
C13 C12 C11 119.8(4) . .
C13 C12 H12 120.1 . .
C11 C12 H12 120.1 . .
C12 C13 C14 116.6(4) . .
C12 C13 C10 123.0(3) . .
C14 C13 C10 120.4(4) . .
C15 C14 C13 119.1(4) . .
C15 C14 H14 120.4 . .
C13 C14 H14 120.4 . .
N3 C15 C14 124.8(4) . .
N3 C15 H15 117.6 . .
C14 C15 H15 117.6 . .
O2 C16 O1 123.2(4) . .
O2 C16 C8 118.9(4) . .
O1 C16 C8 117.8(3) . .
O3 C17 O4 124.7(3) . .
O3 C17 C18 116.6(3) . .
O4 C17 C18 118.7(3) . .
C19 C18 C20 119.6(3) . 2_657
C19 C18 C17 120.9(3) . .
C20 C18 C17 119.5(3) 2_657 .
C18 C19 C20 119.9(4) . .
C18 C19 H19 120.1 . .
C20 C19 H19 120.1 . .
C18 C20 C19 120.6(3) 2_657 .
C18 C20 H20 119.7 2_657 .
C19 C20 H20 119.7 . .

loop_
_geom_bond_atom_site_label_1
_geom_bond_atom_site_label_2
_geom_bond_distance
_geom_bond_site_symmetry_2
Zn1 O1 1.944(3) .
Zn1 O3 1.958(3) .
Zn1 O4 1.973(3) 2_667
Zn1 N1 2.013(3) 1_556
N1 C1 1.315(5) .
N1 C5 1.348(5) .
N1 Zn1 2.013(3) 1_554
N2 C6 1.329(5) .
N2 C10 1.334(5) .
N3 C15 1.318(6) .
N3 C11 1.321(6) .
O1 C16 1.264(5) .
O2 C16 1.225(5) .
O3 C17 1.247(4) .
O4 C17 1.257(4) .
O4 Zn1 1.973(3) 2_667
C1 C2 1.378(5) .
C1 H1 0.9300 .
C2 C3 1.378(5) .
C2 H2 0.9300 .
C3 C4 1.382(5) .
C3 C6 1.476(5) .
C4 C5 1.351(5) .
C4 H4 0.9300 .
C5 H5 0.9300 .
C6 C7 1.393(5) .
C7 C8 1.372(5) .
C7 H7 0.9300 .
C8 C9 1.376(5) .
C8 C16 1.503(5) .
C9 C10 1.379(5) .
C9 H9 0.9300 .
C10 C13 1.486(5) .
C11 C12 1.378(6) .
C11 H11 0.9300 .
C12 C13 1.375(5) .
C12 H12 0.9300 .
C13 C14 1.376(5) .
C14 C15 1.372(6) .
C14 H14 0.9300 .
C15 H15 0.9300 .
C17 C18 1.492(5) .
C18 C19 1.372(5) .
C18 C20 1.374(5) 2_657
C19 C20 1.379(5) .
C19 H19 0.9300 .
C20 C18 1.374(5) 2_657
C20 H20 0.9300 .

loop_
_geom_torsion_atom_site_label_1
_geom_torsion_atom_site_label_2
_geom_torsion_atom_site_label_3
_geom_torsion_atom_site_label_4
_geom_torsion
_geom_torsion_site_symmetry_1
_geom_torsion_site_symmetry_4
O3 Zn1 O1 C16 166.9(3) . .
O4 Zn1 O1 C16 -77.8(3) 2_667 .
N1 Zn1 O1 C16 47.2(3) 1_556 .
O1 Zn1 O3 C17 159.1(3) . .
O4 Zn1 O3 C17 46.1(4) 2_667 .
N1 Zn1 O3 C17 -64.3(4) 1_556 .
C5 N1 C1 C2 -1.8(6) . .
Zn1 N1 C1 C2 174.8(3) 1_554 .
N1 C1 C2 C3 2.5(6) . .
C1 C2 C3 C4 -1.2(6) . .
C1 C2 C3 C6 179.9(4) . .
C2 C3 C4 C5 -0.5(6) . .
C6 C3 C4 C5 178.4(3) . .
C1 N1 C5 C4 -0.1(6) . .
Zn1 N1 C5 C4 -176.9(3) 1_554 .
C3 C4 C5 N1 1.3(6) . .
C10 N2 C6 C7 -1.6(5) . .
C10 N2 C6 C3 -178.1(3) . .
C2 C3 C6 N2 -158.4(4) . .
C4 C3 C6 N2 22.8(5) . .
C2 C3 C6 C7 25.0(5) . .
C4 C3 C6 C7 -153.8(4) . .
N2 C6 C7 C8 -1.1(5) . .
C3 C6 C7 C8 175.2(3) . .
C6 C7 C8 C9 2.9(5) . .
C6 C7 C8 C16 -171.0(3) . .
C7 C8 C9 C10 -2.1(5) . .
C16 C8 C9 C10 171.9(3) . .
C6 N2 C10 C9 2.4(5) . .
C6 N2 C10 C13 179.5(3) . .
C8 C9 C10 N2 -0.6(5) . .
C8 C9 C10 C13 -177.4(3) . .
C15 N3 C11 C12 -0.3(7) . .
N3 C11 C12 C13 -1.8(7) . .
C11 C12 C13 C14 2.3(6) . .
C11 C12 C13 C10 179.7(4) . .
N2 C10 C13 C12 179.1(4) . .
C9 C10 C13 C12 -3.8(6) . .
N2 C10 C13 C14 -3.5(5) . .
C9 C10 C13 C14 173.6(4) . .
C12 C13 C14 C15 -0.9(6) . .
C10 C13 C14 C15 -178.4(4) . .
C11 N3 C15 C14 1.9(7) . .
C13 C14 C15 N3 -1.3(7) . .
Zn1 O1 C16 O2 -1.6(5) . .
Zn1 O1 C16 C8 174.6(3) . .
C7 C8 C16 O2 152.9(4) . .
C9 C8 C16 O2 -21.0(6) . .
C7 C8 C16 O1 -23.5(5) . .
C9 C8 C16 O1 162.6(3) . .
Zn1 O3 C17 O4 4.2(6) . .
Zn1 O3 C17 C18 -177.6(2) . .
Zn1 O4 C17 O3 -79.5(5) 2_667 .
Zn1 O4 C17 C18 102.4(4) 2_667 .
O3 C17 C18 C19 176.4(4) . .
O4 C17 C18 C19 -5.3(6) . .
O3 C17 C18 C20 -2.7(5) . 2_657
O4 C17 C18 C20 175.6(4) . 2_657
C20 C18 C19 C20 0.8(7) 2_657 .
C17 C18 C19 C20 -178.3(4) . .
C18 C19 C20 C18 -0.8(7) . 2_657
